data_7708621
loop_
_publ_author_name
'Erb, William'
'Roisnel, Thierry'

_publ_section_title
;
 The chemistry of ferrocenesulfonyl fluoride revealed
;
_journal_name_full 'Dalton Transactions'
_journal_paper_doi 10.1039/D1DT03492H
_journal_year 2021
_chemical_compound_source 'synthesis as described'
_chemical_formula_moiety 'C15 H11 F Fe I N O2 S'
_chemical_formula_sum 'C15 H11 F Fe I N O2 S'
_chemical_formula_weight 471.06
_space_group_crystal_system monoclinic
_space_group_IT_number 14
_space_group_name_Hall '-P 2ybc'
_space_group_name_H-M_alt 'P 1 21/c 1'
_atom_sites_solution_hydrogens geom
_atom_sites_solution_primary dual
_atom_sites_solution_secondary difmap
_audit_update_record
;
2021-10-12 deposited with the CCDC.	2021-10-28 downloaded from the CCDC.
;
_cell_angle_alpha 90
_cell_angle_beta 92.999(4)
_cell_angle_gamma 90
_cell_formula_units_Z 4
_cell_length_a 15.0556(16)
_cell_length_b 6.8264(7)
_cell_length_c 15.1425(14)
_cell_measurement_reflns_used 9588
_cell_measurement_temperature 150(2)
_cell_measurement_theta_max 27.5016
_cell_measurement_theta_min 2.7095
_cell_measurement_wavelength 0.710730
_cell_volume 1554.1(3)
_computing_cell_refinement 'APEX3 (Bruker, 2015)'
_computing_data_collection 'Bruker APEX3 (Bruker, 2015)'
_computing_data_reduction 'SAINT (Bruker, 2014)'
_computing_molecular_graphics
;
   'SXGRAPH (L. Farrugia, 1999), Mercury (CSD, 2020)'
;
_computing_publication_material 'CRYSCALC (T. Roisnel, local program, 2021)'
_computing_structure_refinement 'SHELXL-2018_3 (Sheldrick, 2018)'
_computing_structure_solution 'SHELXT 2018_2 (Sheldrick, 2018)'
_diffrn_ambient_temperature 150(2)
_diffrn_detector '(CMOS) PHOTON 100'
_diffrn_measured_fraction_theta_full 0.999
_diffrn_measured_fraction_theta_max 0.997
_diffrn_measurement_device_type 'D8 VENTURE Bruker AXS'
_diffrn_measurement_method 'rotation images'
_diffrn_orient_matrix_UB_11 0.0199892
_diffrn_orient_matrix_UB_12 -0.1015034
_diffrn_orient_matrix_UB_13 0.0443228
_diffrn_orient_matrix_UB_21 0.0633461
_diffrn_orient_matrix_UB_22 0.0373167
_diffrn_orient_matrix_UB_23 -0.0077605
_diffrn_orient_matrix_UB_31 -0.0033892
_diffrn_orient_matrix_UB_32 0.0988122
_diffrn_orient_matrix_UB_33 0.0484607
_diffrn_radiation_monochromator 'multilayer monochromator'
_diffrn_radiation_probe x-ray
_diffrn_radiation_source 'Incoatec microfocus sealed tube'
_diffrn_radiation_type MoK\a
_diffrn_radiation_wavelength 0.71073
_diffrn_reflns_av_R_equivalents 0.0380
_diffrn_reflns_av_unetI/netI 0.0362
_diffrn_reflns_limit_h_max 19
_diffrn_reflns_limit_h_min -19
_diffrn_reflns_limit_k_max 7
_diffrn_reflns_limit_k_min -8
_diffrn_reflns_limit_l_max 19
_diffrn_reflns_limit_l_min -19
_diffrn_reflns_number 14099
_diffrn_reflns_theta_full 25.242
_diffrn_reflns_theta_max 27.529
_diffrn_reflns_theta_min 2.694
_diffrn_source_current 1.00
_diffrn_source_power 50.0
_diffrn_source_voltage 50.00
_exptl_absorpt_coefficient_mu 3.106
_exptl_absorpt_correction_T_max 0.805
_exptl_absorpt_correction_T_min 0.616
_exptl_absorpt_correction_type multi-scan
_exptl_absorpt_process_details
;
  [Sheldrick, G.M. (2014). SADABS Bruker AXS Inc., Madison, Wisconsin, USA]
;
_exptl_crystal_colour yellow
_exptl_crystal_density_diffrn 2.013
_exptl_crystal_description plate
_exptl_crystal_F_000 912
_exptl_crystal_size_max 0.290
_exptl_crystal_size_mid 0.180
_exptl_crystal_size_min 0.070
_refine_diff_density_max 3.385
_refine_diff_density_min -3.565
_refine_diff_density_rms 0.950
_refine_ls_extinction_method none
_refine_ls_goodness_of_fit_ref 1.071
_refine_ls_hydrogen_treatment constr
_refine_ls_matrix_type full
_refine_ls_number_parameters 200
_refine_ls_number_reflns 3722
_refine_ls_number_restraints 0
_refine_ls_restrained_S_all 1.071
_refine_ls_R_factor_all 0.0405
_refine_ls_R_factor_gt 0.0337
_refine_ls_shift/su_max 0.001
_refine_ls_shift/su_mean 0.000
_refine_ls_structure_factor_coef Fsqd
_refine_ls_weighting_details 'w=1/[\s^2^(Fo^2^)+(0.0168P)^2^+6.9064P] where P=(Fo^2^+2Fc^2^)/3'
_refine_ls_weighting_scheme calc
_refine_ls_wR_factor_gt 0.0752
_refine_ls_wR_factor_ref 0.0787
_reflns_number_gt 3246
_reflns_number_total 3722
_reflns_threshold_expression >2sigma(I)
_cod_data_source_file d1dt03492h2.cif
_cod_data_source_block WE13091
_cod_original_sg_symbol_H-M 'P 21/c'
_cod_database_code 7708621

loop_
_space_group_symop_operation_xyz
'x, y, z'
'-x, y+1/2, -z+1/2'
'-x, -y, -z'
'x, -y-1/2, z-1/2'

loop_
_atom_site_label
_atom_site_type_symbol
_atom_site_fract_x
_atom_site_fract_y
_atom_site_fract_z
_atom_site_U_iso_or_equiv
_atom_site_adp_type
_atom_site_occupancy
_atom_site_site_symmetry_order
_atom_site_calc_flag
_atom_site_refinement_flags_posn
_atom_site_refinement_flags_adp
_atom_site_refinement_flags_occupancy
_atom_site_disorder_assembly
_atom_site_disorder_group
Fe1 Fe 0.21112(3) 0.37318(7) 0.41649(3) 0.01254(12) Uani 1 1 d . . . . .
C1 C 0.2511(3) 0.6260(6) 0.4801(3) 0.0275(9) Uani 1 1 d . . . . .
H1 H 0.292358 0.634614 0.529659 0.033 Uiso 1 1 calc R U . . .
C2 C 0.2720(3) 0.6330(6) 0.3903(3) 0.0297(10) Uani 1 1 d . . . . .
H2 H 0.329881 0.647201 0.368950 0.036 Uiso 1 1 calc R U . . .
C3 C 0.1918(3) 0.6153(6) 0.3376(3) 0.0311(10) Uani 1 1 d . . . . .
H3 H 0.186380 0.615745 0.274812 0.037 Uiso 1 1 calc R U . . .
C4 C 0.1214(3) 0.5967(6) 0.3953(3) 0.0284(9) Uani 1 1 d . . . . .
H4 H 0.060180 0.582086 0.377982 0.034 Uiso 1 1 calc R U . . .
C5 C 0.1579(3) 0.6038(6) 0.4831(3) 0.0281(9) Uani 1 1 d . . . . .
H5 H 0.125447 0.595210 0.535168 0.034 Uiso 1 1 calc R U . . .
I1 I 0.01316(2) 0.07086(4) 0.34858(2) 0.02169(8) Uani 1 1 d . . . . .
C6 C 0.1447(2) 0.1212(5) 0.3913(2) 0.0119(6) Uani 1 1 d . . . . .
C7 C 0.1744(2) 0.1244(5) 0.4819(2) 0.0146(7) Uani 1 1 d . . . . .
H7 H 0.137369 0.115282 0.530634 0.018 Uiso 1 1 calc R U . . .
C8 C 0.2683(2) 0.1435(5) 0.4877(2) 0.0139(7) Uani 1 1 d . . . . .
H8 H 0.304084 0.150588 0.541149 0.017 Uiso 1 1 calc R U . . .
C9 C 0.3009(2) 0.1504(5) 0.4008(2) 0.0125(6) Uani 1 1 d . . . . .
C10 C 0.2231(2) 0.1370(5) 0.3402(2) 0.0109(6) Uani 1 1 d . . . . .
S1 S 0.22320(6) 0.16690(14) 0.22731(5) 0.01498(18) Uani 1 1 d . . . . .
O11 O 0.13873(19) 0.2199(5) 0.18997(17) 0.0282(7) Uani 1 1 d . . . . .
O12 O 0.30092(19) 0.2660(5) 0.20282(17) 0.0276(7) Uani 1 1 d . . . . .
F13 F 0.23696(18) -0.0506(4) 0.19668(15) 0.0292(6) Uani 1 1 d . . . . .
C14 C 0.3964(2) 0.1541(6) 0.3822(2) 0.0152(7) Uani 1 1 d . . . . .
C15 C 0.4318(2) 0.0269(6) 0.3217(2) 0.0181(7) Uani 1 1 d . . . . .
H15 H 0.394031 -0.059496 0.287946 0.022 Uiso 1 1 calc R U . . .
C16 C 0.5224(3) 0.0268(6) 0.3108(3) 0.0217(8) Uani 1 1 d . . . . .
H16 H 0.547743 -0.059398 0.269798 0.026 Uiso 1 1 calc R U . . .
C17 C 0.5756(3) 0.1555(6) 0.3613(3) 0.0240(8) Uani 1 1 d . . . . .
H17 H 0.637768 0.155097 0.353530 0.029 Uiso 1 1 calc R U . . .
N18 N 0.5437(2) 0.2798(6) 0.4201(2) 0.0263(8) Uani 1 1 d . . . . .
C19 C 0.4555(3) 0.2782(6) 0.4294(3) 0.0221(8) Uani 1 1 d . . . . .
H19 H 0.431927 0.366754 0.470466 0.027 Uiso 1 1 calc R U . . .

loop_
_atom_site_aniso_label
_atom_site_aniso_U_11
_atom_site_aniso_U_22
_atom_site_aniso_U_33
_atom_site_aniso_U_23
_atom_site_aniso_U_13
_atom_site_aniso_U_12
Fe1 0.0141(2) 0.0093(2) 0.0141(2) -0.00006(18) 0.00010(18) -0.00087(18)
C1 0.030(2) 0.0137(19) 0.038(2) -0.0085(17) -0.0083(18) -0.0012(16)
C2 0.027(2) 0.0106(18) 0.052(3) 0.0046(18) 0.007(2) -0.0049(16)
C3 0.047(3) 0.016(2) 0.029(2) 0.0089(16) -0.0051(19) 0.0021(18)
C4 0.023(2) 0.016(2) 0.046(3) 0.0013(18) -0.0073(18) 0.0046(16)
C5 0.032(2) 0.019(2) 0.034(2) -0.0102(17) 0.0023(18) 0.0090(17)
I1 0.01199(12) 0.02899(15) 0.02406(14) 0.00122(10) 0.00083(9) -0.00488(10)
C6 0.0098(15) 0.0125(16) 0.0133(15) 0.0018(12) 0.0014(12) -0.0022(12)
C7 0.0179(17) 0.0144(17) 0.0119(15) 0.0017(13) 0.0043(13) -0.0016(13)
C8 0.0188(17) 0.0125(16) 0.0102(15) 0.0021(12) -0.0020(13) 0.0026(13)
C9 0.0134(16) 0.0114(16) 0.0127(15) 0.0008(12) -0.0002(12) 0.0002(13)
C10 0.0132(16) 0.0098(16) 0.0099(14) -0.0009(12) 0.0007(12) -0.0004(12)
S1 0.0146(4) 0.0212(5) 0.0092(4) 0.0017(3) 0.0016(3) -0.0004(3)
O11 0.0200(14) 0.049(2) 0.0152(13) 0.0053(13) -0.0014(10) 0.0053(14)
O12 0.0223(14) 0.0442(19) 0.0167(13) 0.0095(13) 0.0034(11) -0.0099(13)
F13 0.0437(15) 0.0264(13) 0.0176(11) -0.0083(10) 0.0025(10) 0.0022(11)
C14 0.0136(17) 0.0173(18) 0.0149(16) 0.0032(13) 0.0018(13) 0.0016(13)
C15 0.0177(18) 0.0175(19) 0.0192(17) -0.0013(14) 0.0001(14) 0.0001(14)
C16 0.0167(18) 0.022(2) 0.027(2) -0.0011(16) 0.0032(15) 0.0045(15)
C17 0.0133(18) 0.026(2) 0.033(2) 0.0022(17) 0.0025(15) 0.0001(15)
N18 0.0159(16) 0.030(2) 0.0325(18) -0.0069(15) -0.0048(13) -0.0020(14)
C19 0.0158(18) 0.026(2) 0.0240(19) -0.0060(16) -0.0020(14) 0.0009(16)

loop_
_atom_type_symbol
_atom_type_description
_atom_type_scat_dispersion_real
_atom_type_scat_dispersion_imag
_atom_type_scat_source
C C 0.0033 0.0016 'International Tables Vol C Tables 4.2.6.8 and 6.1.1.4'
H H 0.0000 0.0000 'International Tables Vol C Tables 4.2.6.8 and 6.1.1.4'
F F 0.0171 0.0103 'International Tables Vol C Tables 4.2.6.8 and 6.1.1.4'
Fe Fe 0.3463 0.8444 'International Tables Vol C Tables 4.2.6.8 and 6.1.1.4'
I I -0.4742 1.8119 'International Tables Vol C Tables 4.2.6.8 and 6.1.1.4'
N N 0.0061 0.0033 'International Tables Vol C Tables 4.2.6.8 and 6.1.1.4'
O O 0.0106 0.0060 'International Tables Vol C Tables 4.2.6.8 and 6.1.1.4'
S S 0.1246 0.1234 'International Tables Vol C Tables 4.2.6.8 and 6.1.1.4'

loop_
_geom_angle_atom_site_label_1
_geom_angle_atom_site_label_2
_geom_angle_atom_site_label_3
_geom_angle
_geom_angle_site_symmetry_1
_geom_angle_site_symmetry_3
_geom_angle_publ_flag
C10 Fe1 C6 42.34(13) . . ?
C10 Fe1 C2 122.20(17) . . ?
C6 Fe1 C2 157.88(17) . . ?
C10 Fe1 C3 109.13(16) . . ?
C6 Fe1 C3 121.57(17) . . ?
C2 Fe1 C3 40.49(19) . . ?
C10 Fe1 C1 156.55(16) . . ?
C6 Fe1 C1 159.59(17) . . ?
C2 Fe1 C1 40.33(19) . . ?
C3 Fe1 C1 67.97(18) . . ?
C10 Fe1 C4 126.05(16) . . ?
C6 Fe1 C4 106.80(16) . . ?
C2 Fe1 C4 67.84(18) . . ?
C3 Fe1 C4 40.33(19) . . ?
C1 Fe1 C4 67.83(17) . . ?
C10 Fe1 C5 162.15(16) . . ?
C6 Fe1 C5 122.97(17) . . ?
C2 Fe1 C5 67.73(19) . . ?
C3 Fe1 C5 67.78(19) . . ?
C1 Fe1 C5 40.32(18) . . ?
C4 Fe1 C5 40.25(18) . . ?
C10 Fe1 C7 69.32(14) . . ?
C6 Fe1 C7 40.82(13) . . ?
C2 Fe1 C7 160.78(17) . . ?
C3 Fe1 C7 155.87(18) . . ?
C1 Fe1 C7 123.25(17) . . ?
C4 Fe1 C7 119.87(17) . . ?
C5 Fe1 C7 105.93(17) . . ?
C10 Fe1 C9 41.97(13) . . ?
C6 Fe1 C9 70.72(14) . . ?
C2 Fe1 C9 108.35(16) . . ?
C3 Fe1 C9 127.04(17) . . ?
C1 Fe1 C9 119.83(16) . . ?
C4 Fe1 C9 164.38(17) . . ?
C5 Fe1 C9 153.98(16) . . ?
C7 Fe1 C9 68.90(14) . . ?
C10 Fe1 C8 68.98(13) . . ?
C6 Fe1 C8 68.90(14) . . ?
C2 Fe1 C8 125.50(17) . . ?
C3 Fe1 C8 163.39(18) . . ?
C1 Fe1 C8 106.82(16) . . ?
C4 Fe1 C8 154.07(17) . . ?
C5 Fe1 C8 119.21(16) . . ?
C7 Fe1 C8 40.26(14) . . ?
C9 Fe1 C8 40.56(13) . . ?
C2 C1 C5 107.8(4) . . ?
C2 C1 Fe1 69.6(2) . . ?
C5 C1 Fe1 70.0(2) . . ?
C2 C1 H1 126.1 . . ?
C5 C1 H1 126.1 . . ?
Fe1 C1 H1 125.9 . . ?
C1 C2 C3 108.3(4) . . ?
C1 C2 Fe1 70.1(2) . . ?
C3 C2 Fe1 70.0(2) . . ?
C1 C2 H2 125.9 . . ?
C3 C2 H2 125.9 . . ?
Fe1 C2 H2 125.6 . . ?
C4 C3 C2 107.7(4) . . ?
C4 C3 Fe1 69.9(2) . . ?
C2 C3 Fe1 69.5(2) . . ?
C4 C3 H3 126.2 . . ?
C2 C3 H3 126.2 . . ?
Fe1 C3 H3 126.0 . . ?
C5 C4 C3 108.1(4) . . ?
C5 C4 Fe1 70.0(2) . . ?
C3 C4 Fe1 69.8(2) . . ?
C5 C4 H4 125.9 . . ?
C3 C4 H4 125.9 . . ?
Fe1 C4 H4 125.9 . . ?
C4 C5 C1 108.1(4) . . ?
C4 C5 Fe1 69.8(2) . . ?
C1 C5 Fe1 69.7(2) . . ?
C4 C5 H5 126.0 . . ?
C1 C5 H5 126.0 . . ?
Fe1 C5 H5 126.2 . . ?
C7 C6 C10 106.9(3) . . ?
C7 C6 Fe1 71.1(2) . . ?
C10 C6 Fe1 68.16(19) . . ?
C7 C6 I1 123.3(2) . . ?
C10 C6 I1 129.4(2) . . ?
Fe1 C6 I1 130.90(18) . . ?
C8 C7 C6 108.9(3) . . ?
C8 C7 Fe1 70.2(2) . . ?
C6 C7 Fe1 68.07(19) . . ?
C8 C7 H7 125.6 . . ?
C6 C7 H7 125.6 . . ?
Fe1 C7 H7 127.7 . . ?
C7 C8 C9 109.6(3) . . ?
C7 C8 Fe1 69.5(2) . . ?
C9 C8 Fe1 69.43(19) . . ?
C7 C8 H8 125.2 . . ?
C9 C8 H8 125.2 . . ?
Fe1 C8 H8 127.5 . . ?
C8 C9 C10 106.0(3) . . ?
C8 C9 C14 124.1(3) . . ?
C10 C9 C14 129.8(3) . . ?
C8 C9 Fe1 70.0(2) . . ?
C10 C9 Fe1 66.82(19) . . ?
C14 C9 Fe1 131.3(3) . . ?
C6 C10 C9 108.6(3) . . ?
C6 C10 S1 125.6(3) . . ?
C9 C10 S1 125.3(3) . . ?
C6 C10 Fe1 69.50(19) . . ?
C9 C10 Fe1 71.21(19) . . ?
S1 C10 Fe1 118.92(18) . . ?
O11 S1 O12 120.76(19) . . ?
O11 S1 F13 104.71(18) . . ?
O12 S1 F13 104.50(18) . . ?
O11 S1 C10 112.39(17) . . ?
O12 S1 C10 111.08(17) . . ?
F13 S1 C10 100.82(15) . . ?
C15 C14 C19 117.3(3) . . ?
C15 C14 C9 121.7(3) . . ?
C19 C14 C9 120.8(3) . . ?
C16 C15 C14 119.7(4) . . ?
C16 C15 H15 120.2 . . ?
C14 C15 H15 120.2 . . ?
C15 C16 C17 118.5(4) . . ?
C15 C16 H16 120.7 . . ?
C17 C16 H16 120.7 . . ?
N18 C17 C16 123.4(4) . . ?
N18 C17 H17 118.3 . . ?
C16 C17 H17 118.3 . . ?
C17 N18 C19 117.1(3) . . ?
N18 C19 C14 124.0(4) . . ?
N18 C19 H19 118.0 . . ?
C14 C19 H19 118.0 . . ?

loop_
_geom_bond_atom_site_label_1
_geom_bond_atom_site_label_2
_geom_bond_distance
_geom_bond_site_symmetry_2
_geom_bond_publ_flag
Fe1 C10 1.998(3) . ?
Fe1 C6 2.016(3) . ?
Fe1 C2 2.045(4) . ?
Fe1 C3 2.051(4) . ?
Fe1 C1 2.052(4) . ?
Fe1 C4 2.052(4) . ?
Fe1 C5 2.056(4) . ?
Fe1 C7 2.056(4) . ?
Fe1 C9 2.057(4) . ?
Fe1 C8 2.065(3) . ?
C1 C2 1.412(7) . ?
C1 C5 1.416(6) . ?
C1 H1 0.9500 . ?
C2 C3 1.417(7) . ?
C2 H2 0.9500 . ?
C3 C4 1.415(7) . ?
C3 H3 0.9500 . ?
C4 C5 1.413(6) . ?
C4 H4 0.9500 . ?
C5 H5 0.9500 . ?
I1 C6 2.080(3) . ?
C6 C7 1.421(5) . ?
C6 C10 1.449(5) . ?
C7 C8 1.418(5) . ?
C7 H7 0.9500 . ?
C8 C9 1.429(5) . ?
C8 H8 0.9500 . ?
C9 C10 1.453(5) . ?
C9 C14 1.479(5) . ?
C10 S1 1.721(3) . ?
S1 O11 1.412(3) . ?
S1 O12 1.418(3) . ?
S1 F13 1.572(3) . ?
C14 C15 1.389(5) . ?
C14 C19 1.398(5) . ?
C15 C16 1.382(5) . ?
C15 H15 0.9500 . ?
C16 C17 1.390(6) . ?
C16 H16 0.9500 . ?
C17 N18 1.337(5) . ?
C17 H17 0.9500 . ?
N18 C19 1.342(5) . ?
C19 H19 0.9500 . ?

loop_
_geom_torsion_atom_site_label_1
_geom_torsion_atom_site_label_2
_geom_torsion_atom_site_label_3
_geom_torsion_atom_site_label_4
_geom_torsion
_geom_torsion_site_symmetry_1
_geom_torsion_site_symmetry_2
_geom_torsion_site_symmetry_3
_geom_torsion_site_symmetry_4
_geom_torsion_publ_flag
C5 C1 C2 C3 0.0(5) . . . . ?
Fe1 C1 C2 C3 59.8(3) . . . . ?
C5 C1 C2 Fe1 -59.8(3) . . . . ?
C1 C2 C3 C4 -0.2(5) . . . . ?
Fe1 C2 C3 C4 59.7(3) . . . . ?
C1 C2 C3 Fe1 -59.9(3) . . . . ?
C2 C3 C4 C5 0.2(5) . . . . ?
Fe1 C3 C4 C5 59.7(3) . . . . ?
C2 C3 C4 Fe1 -59.5(3) . . . . ?
C3 C4 C5 C1 -0.2(5) . . . . ?
Fe1 C4 C5 C1 59.4(3) . . . . ?
C3 C4 C5 Fe1 -59.6(3) . . . . ?
C2 C1 C5 C4 0.1(5) . . . . ?
Fe1 C1 C5 C4 -59.4(3) . . . . ?
C2 C1 C5 Fe1 59.5(3) . . . . ?
C10 C6 C7 C8 0.5(4) . . . . ?
Fe1 C6 C7 C8 -58.5(3) . . . . ?
I1 C6 C7 C8 174.4(2) . . . . ?
C10 C6 C7 Fe1 59.0(2) . . . . ?
I1 C6 C7 Fe1 -127.1(3) . . . . ?
C6 C7 C8 C9 -0.7(4) . . . . ?
Fe1 C7 C8 C9 -57.9(2) . . . . ?
C6 C7 C8 Fe1 57.2(2) . . . . ?
C7 C8 C9 C10 0.6(4) . . . . ?
Fe1 C8 C9 C10 -57.3(2) . . . . ?
C7 C8 C9 C14 -175.0(3) . . . . ?
Fe1 C8 C9 C14 127.1(3) . . . . ?
C7 C8 C9 Fe1 58.0(3) . . . . ?
C7 C6 C10 C9 -0.2(4) . . . . ?
Fe1 C6 C10 C9 60.7(2) . . . . ?
I1 C6 C10 C9 -173.5(3) . . . . ?
C7 C6 C10 S1 -172.4(3) . . . . ?
Fe1 C6 C10 S1 -111.5(3) . . . . ?
I1 C6 C10 S1 14.2(5) . . . . ?
C7 C6 C10 Fe1 -60.9(2) . . . . ?
I1 C6 C10 Fe1 125.7(3) . . . . ?
C8 C9 C10 C6 -0.3(4) . . . . ?
C14 C9 C10 C6 175.0(3) . . . . ?
Fe1 C9 C10 C6 -59.7(2) . . . . ?
C8 C9 C10 S1 172.0(3) . . . . ?
C14 C9 C10 S1 -12.7(6) . . . . ?
Fe1 C9 C10 S1 112.6(3) . . . . ?
C8 C9 C10 Fe1 59.4(2) . . . . ?
C14 C9 C10 Fe1 -125.3(4) . . . . ?
C6 C10 S1 O11 13.7(4) . . . . ?
C9 C10 S1 O11 -157.4(3) . . . . ?
Fe1 C10 S1 O11 -70.8(3) . . . . ?
C6 C10 S1 O12 152.4(3) . . . . ?
C9 C10 S1 O12 -18.6(4) . . . . ?
Fe1 C10 S1 O12 67.9(3) . . . . ?
C6 C10 S1 F13 -97.3(3) . . . . ?
C9 C10 S1 F13 91.6(3) . . . . ?
Fe1 C10 S1 F13 178.22(18) . . . . ?
C8 C9 C14 C15 130.2(4) . . . . ?
C10 C9 C14 C15 -44.3(6) . . . . ?
Fe1 C9 C14 C15 -137.2(3) . . . . ?
C8 C9 C14 C19 -45.7(5) . . . . ?
C10 C9 C14 C19 139.8(4) . . . . ?
Fe1 C9 C14 C19 46.9(5) . . . . ?
C19 C14 C15 C16 0.4(5) . . . . ?
C9 C14 C15 C16 -175.7(3) . . . . ?
C14 C15 C16 C17 -0.1(6) . . . . ?
C15 C16 C17 N18 0.1(6) . . . . ?
C16 C17 N18 C19 -0.4(6) . . . . ?
C17 N18 C19 C14 0.7(6) . . . . ?
C15 C14 C19 N18 -0.7(6) . . . . ?
C9 C14 C19 N18 175.4(4) . . . . ?
